data_1576252
loop_
_publ_author_name
'Main, Russell'
'Rainer, Daniel N.'
'Bauz\'a, Marta'
'Ettlinger, Romy'
'Kelly, Nicole L.'
'Coles, Simon'
'Ashbrook, Sharon Elizabeth'
'Morris, Russell'

_publ_section_title
;
 A flexible copper MOF as a carboxylate-specific crystalline sponge for
 structure solution using X-ray and electron diffraction.
;
_journal_name_full 'Chemical Science'
_journal_paper_doi 10.1039/D5SC05651A
_journal_year 2025
_chemical_formula_moiety 'C57 H10 Cu12 O48, C'
_chemical_formula_sum 'C58 H10 Cu12 O48'
_chemical_formula_weight 2237.14
_chemical_name_common SIMOF-5
_space_group_crystal_system monoclinic
_space_group_IT_number 4
_space_group_name_Hall 'P 2yb'
_space_group_name_H-M_alt 'P 1 21 1'
_atom_sites_solution_hydrogens geom
_audit_creation_date 2025-09-30
_audit_creation_method
;
Olex2 1.5
(compiled 2025.07.13 svn.rb7424aed for OlexSys, GUI svn.r7314)
;
_audit_update_record
;
2025-10-16 deposited with the CCDC.	2025-11-07 downloaded from the CCDC.
;
_cell_angle_alpha 90
_cell_angle_beta 116.83(2)
_cell_angle_gamma 90
_cell_formula_units_Z 2
_cell_length_a 15.660(4)
_cell_length_b 15.511(5)
_cell_length_c 17.028(3)
_cell_measurement_reflns_used 814
_cell_measurement_temperature 293(2)
_cell_measurement_theta_max 14.43581043868466
_cell_measurement_theta_min 1.8097284187519582
_cell_volume 3690.9(18)
_computing_cell_refinement
;
DIALS 3.10.2-1-g02720afcd-release (Winter, G. et al., 2018)
XIA2 3.10.1 (Winter, G., 2010)
;
_computing_data_collection 'GDA 9.20; generic data acquisition software'
_computing_data_reduction
;
DIALS 3.10.2-1-g02720afcd-release (Winter, G. et al., 2018)
dials.scale (Beilsten-Edmands, J. et al., 2020)
XIA2 3.10.1 (Winter, G., 2010)
;
_computing_molecular_graphics 'Olex2 1.5 (Dolomanov et al., 2009)'
_computing_publication_material 'Olex2 1.5 (Dolomanov et al., 2009)'
_computing_structure_refinement 'SHELXL 2019/3 (Sheldrick, 2015)'
_computing_structure_solution 'SHELXT 2018/2 (Sheldrick, 2018)'
_diffrn_ambient_temperature 293(2)
_diffrn_detector 'Photon counting pixel array'
_diffrn_detector_type 'Dectris PILATUS 2M'
_diffrn_measured_fraction_theta_full 0.993
_diffrn_measured_fraction_theta_max 0.908
_diffrn_measurement_device 'Fixed \c 3-circle diffractometer'
_diffrn_measurement_device_type 'Fluid Film Devices'
_diffrn_measurement_method 'shutterless scans'
_diffrn_measurement_specimen_support 'MiTeGen MicroMount'
_diffrn_radiation_monochromator 'Silicon 111'
_diffrn_radiation_wavelength 0.6889
_diffrn_reflns_av_R_equivalents 1.4853
_diffrn_reflns_av_unetI/netI 18.9714
_diffrn_reflns_Laue_measured_fraction_full 0.993
_diffrn_reflns_Laue_measured_fraction_max 0.908
_diffrn_reflns_limit_h_max 26
_diffrn_reflns_limit_h_min -26
_diffrn_reflns_limit_k_max 25
_diffrn_reflns_limit_k_min -25
_diffrn_reflns_limit_l_max 28
_diffrn_reflns_limit_l_min -28
_diffrn_reflns_number 81669
_diffrn_reflns_point_group_measured_fraction_full 0.986
_diffrn_reflns_point_group_measured_fraction_max 0.859
_diffrn_reflns_theta_full 24.415
_diffrn_reflns_theta_max 36.186
_diffrn_reflns_theta_min 1.423
_diffrn_source Synchrotron
_diffrn_source_details 'Allan et al. (2017)'
_diffrn_source_type 'Diamond Light Source Beamline I19-1'
_exptl_absorpt_coefficient_mu 3.215
_exptl_absorpt_correction_T_max 1.0
_exptl_absorpt_correction_T_min 0.9706354068639151
_exptl_absorpt_correction_type empirical
_exptl_absorpt_process_details
;
DIALS 3.18.1-gafd9b17f2-release
Scaling & analysis of unmerged intensities, absorption correction using spherical harmonics
;
_exptl_crystal_colour brown
_exptl_crystal_colour_primary brown
_exptl_crystal_density_diffrn 2.013
_exptl_crystal_description prism
_exptl_crystal_F_000 2180
_exptl_crystal_size_max 0.02
_exptl_crystal_size_mid 0.01
_exptl_crystal_size_min 0.01
_refine_diff_density_max 1.814
_refine_diff_density_min -1.058
_refine_diff_density_rms 0.264
_refine_ls_abs_structure_details
;
 Classical Flack method preferred over Parsons because s.u. lower.
;
_refine_ls_abs_structure_Flack 0.35(6)
_refine_ls_extinction_method none
_refine_ls_goodness_of_fit_ref 0.501
_refine_ls_hydrogen_treatment constr
_refine_ls_matrix_type full
_refine_ls_number_parameters 473
_refine_ls_number_reflns 33458
_refine_ls_number_restraints 68
_refine_ls_restrained_S_all 0.515
_refine_ls_R_factor_all 0.7362
_refine_ls_R_factor_gt 0.1574
_refine_ls_shift/su_max 0.001
_refine_ls_shift/su_mean 0.000
_refine_ls_structure_factor_coef Fsqd
_refine_ls_weighting_details 'w=1/[\s^2^(Fo^2^)+(0.1500P)^2^] where P=(Fo^2^+2Fc^2^)/3'
_refine_ls_weighting_scheme calc
_refine_ls_wR_factor_gt 0.3384
_refine_ls_wR_factor_ref 0.4470
_reflns_Friedel_coverage 0.839
_reflns_Friedel_fraction_full 0.977
_reflns_Friedel_fraction_max 0.806
_reflns_number_gt 1756
_reflns_number_total 33458
_reflns_threshold_expression 'I > 2\s(I)'
_cod_data_source_file d5sc05651a2.cif
_cod_data_source_block shelxt
_cod_original_cell_volume 3690.5(19)
_cod_database_code 1576252
_shelx_shelxl_version_number 2019/3
_shelx_space_group_comment
;
The symmetry employed for this shelxl refinement is uniquely defined
by the following loop, which should always be used as a source of
symmetry information in preference to the above space-group names.
They are only intended as comments.
;
_olex2_refinement_description
;
1. Fixed Uiso
 At 1.2 times of:
  All C(H) groups
2. Restrained distances
 C20-O01T
 1.3 with sigma of 0.02
 C57-C58
 1.23 with sigma of 0.02
 O020-C21 = O00D-C11 = O00P-C10
 1.3 with sigma of 0.02
 C57_$1-C50
 1.3 with sigma of 0.02
 C51-C49 = C51-C50 = C49-C48 = C56_$1-C48 = C57-C56 = C57_$1-C50
 1.39 with sigma of 0.001
 C33-C32
 1.39 with sigma of 0.02
 O02I-C37
 1.3 with sigma of 0.02
 C21-C20 = C21-C22 = C21-O020
 1.3 with sigma of 0.02
 C24-C25
 1.39 with sigma of 0.02
 Cu6_$2-O18
 2.1 with sigma of 0.02
 C28-C31
 1.4 with sigma of 0.02
 C39-C38
 1.4 with sigma of 0.02
 C36-O9
 1.2 with sigma of 0.02
 O44-C35
 1.2 with sigma of 0.02
 Cu5-O27
 1.9 with sigma of 0.04
 Cu3A-O7
 1.9 with sigma of 0.02
 O7-C55 = O013-C55
 1.3 with sigma of 0.02
 C1-O18
 1.3 with sigma of 0.02
 C1-O5
 1.14 with sigma of 0.02
 O1_$4-C32_$4
 1.14 with sigma of 0.02
 C56-C58
 1.33 with sigma of 0.01
 C44-C47
 1.33 with sigma of 0.01
 O036-C58
 1.4 with sigma of 0.02
 C58-O01V
 1.4 with sigma of 0.02
 C51_$5-C50_$5 = C57-C50_$5 = C57-C56 = C56-C48_$5 = C49_$5-C48_$5 = C51_$5-
 C49_$5
 1.39 with sigma of 0.02
 O2-C57
 1.5 with sigma of 0.02
 C57-C58
 2.8 with sigma of 0.04
 C56-C51_$5
 2.78 with sigma of 0.04
 C57-C49_$5
 2.78 with sigma of 0.04
 C50_$5-C48_$5
 2.78 with sigma of 0.04
3. Restrained planarity
 C56_$1, C57_$1, C50, C51, C49, C48
 with sigma of 0.1
 O2_$1, C57_$1, C50, C56_$1
 with sigma of 0.1
 C40, C42, C43, C46, C44, C41, C45, C47
 with sigma of 0.1
 C43, C44, C46, C47
 with sigma of 0.1
 C40, C41, C42, C45, C46, C43
 with sigma of 0.1
 C46, C44, C43, O27_$3, O4_$3
 with sigma of 0.1
 O10, C43, C42, C41
 with sigma of 0.1
 O00Z, C64, O00O, C22
 with sigma of 0.1
 C19, C65, O00J, O00K
 with sigma of 0.1
 O02I, C37, C34, C38
 with sigma of 0.1
 O52, C50, C57_$1, C51
 with sigma of 0.1
 C1, O18, C2, C7, C3
 with sigma of 0.1
4. Uiso/Uaniso restraints and constraints
O00O \\sim Cu3A: within 1.7A with sigma of 0.04 and sigma for terminal atoms of
0.08 within 1.7A
O02P \\sim Cu3: within 1.7A with sigma of 0.04 and sigma for terminal atoms of
0.08 within 1.7A
5. Others
 Fixed Sof: O02I(0.5) O3(0.5) O44(0.5) O9(0.5) O10(0.5) O14(0.5)
 Fixed Uiso: O00J(0.1) O00L(0.06) C3(0.08) C2(0.08) O00O(0.08) O(0.06)
 C20(0.09) C21(0.09) C22(0.08) C59(0.09) C23(0.09) C55(0.08) C51(0.08)
 C50(0.08) O52(0.08) C26(0.08) C25(0.08) C30(0.08) C29(0.08) C28(0.08)
 C38(0.08) C33(0.08) C34(0.08) C37(0.08) C57(0.08) C31(0.08633) O02I(0.05)
 C58(0.08) O02P(0.08) C15(0.08) C12(0.08) O036(0.08) O44(0.05) C1(0.05)
 O18(0.08) O4(0.1) C39(0.08) O9(0.08) O10(0.05) C46(0.08) C45(0.08) C41(0.08)
 C42(0.08) C43(0.08) C44(0.08) C40(0.08) C64(0.05) O62(0.1) O63(0.1) C49(0.08)
 C48(0.08) O14(0.05) O27(0.1) C47(0.08) C61(0.08) C56(0.08) C65(0.05) O2(0.05)
 O5(0.05) O1(0.08)
6.a Aromatic/amide H refined with riding coordinates:
 C7(H7), C6(H6), C59(H59), C23(H23), C30(H30), C29(H29), C14(H14), C15(H15),
 C49(H49), C48(H48)
6.b Fitted hexagon refined as free rotating group:
 C3(C2,C7,C6,C5,C4), C19(C20,C21,C22,C59,C23), C27(C26,C25,C30,C29,C28),
 C38(C36,C35,C33,C34,C37), C14(C15,C12,C11,C10,C16), C46(C45,C41,C42,C43,C44)
;
_olex2_submission_special_instructions 'No special instructions were received'

loop_
_space_group_symop_operation_xyz
'x, y, z'
'-x, y+1/2, -z'

loop_
_atom_site_label
_atom_site_type_symbol
_atom_site_fract_x
_atom_site_fract_y
_atom_site_fract_z
_atom_site_U_iso_or_equiv
_atom_site_adp_type
_atom_site_occupancy
_atom_site_site_symmetry_order
_atom_site_calc_flag
_atom_site_refinement_flags_posn
_atom_site_refinement_flags_adp
_atom_site_refinement_flags_occupancy
_atom_site_disorder_assembly
_atom_site_disorder_group
Cu6A Cu 0.5734(4) 0.5143(10) 1.1833(3) 0.132(3) Uani 1 1 d . . . . .
Cu4A Cu 0.5951(4) 0.5144(10) 1.5639(3) 0.107(2) Uani 1 1 d . . . . .
Cu1A Cu 0.8596(4) 0.5087(10) 0.8097(3) 0.130(3) Uani 1 1 d . . . . .
Cu3A Cu 0.8494(4) 0.5225(10) 1.1755(3) 0.123(3) Uani 1 1 d D . . . .
Cu1 Cu 0.5744(4) 0.7578(11) 2.0586(3) 0.126(3) Uani 1 1 d . . . . .
Cu2A Cu 0.9214(5) 0.5713(11) 1.0184(4) 0.154(4) Uani 1 1 d . . . . .
Cu3 Cu 0.5898(4) 0.7476(10) 1.6958(3) 0.103(2) Uani 1 1 d . . . . .
Cu5A Cu 0.6350(6) 0.4486(11) 1.3888(4) 0.162(3) Uani 1 1 d . . . . .
Cu2 Cu 0.5200(5) 0.6928(10) 1.8530(4) 0.131(3) Uani 1 1 d . . . . .
Cu4 Cu 0.8604(5) 0.7479(11) 1.6861(4) 0.149(3) Uani 1 1 d . . . . .
Cu6 Cu 0.8341(5) 0.7563(11) 1.3066(4) 0.151(3) Uani 1 1 d . . . . .
Cu5 Cu 0.8006(9) 0.8045(11) 1.4906(5) 0.211(5) Uani 1 1 d D . . . .
O00D O 0.8083(15) 0.546(2) 1.0512(12) 0.122(14) Uani 1 1 d D . . . .
O00E O 0.720(2) 0.487(2) 1.1461(16) 0.124(13) Uani 1 1 d . . . . .
O00F O 0.5577(18) 0.496(2) 1.0656(16) 0.117(13) Uani 1 1 d . . . . .
O00G O 0.601(2) 0.529(2) 1.4604(14) 0.114(12) Uani 1 1 d . . . . .
O00H O 0.712(2) 0.518(2) 0.7270(17) 0.111(9) Uiso 1 1 d . . . . .
O00I O 0.5727(14) 0.4915(19) 1.6655(12) 0.052(6) Uiso 1 1 d . . . . .
O00J O 0.8887(18) 0.484(2) 1.7072(16) 0.100 Uiso 1 1 d . U . . .
O00K O 0.876(2) 0.636(3) 1.7178(19) 0.124(11) Uiso 1 1 d . . . . .
O00L O 0.5924(14) 0.5338(19) 1.3013(12) 0.060 Uiso 1 1 d . U . . .
O00M O 0.9834(16) 0.5035(19) 1.0588(13) 0.058(7) Uiso 1 1 d . . . . .
C3 C 0.6929(14) 0.752(2) 1.9646(17) 0.080 Uiso 1 1 d G U . . .
C2 C 0.7721(18) 0.7660(19) 2.0452(13) 0.080 Uiso 1 1 d G U . . .
C7 C 0.8609(15) 0.7826(19) 2.0485(12) 0.056(9) Uiso 1 1 d G . . . .
H7 H 0.913886 0.792109 2.102426 0.067 Uiso 1 1 calc R U . . .
C6 C 0.8705(16) 0.785(2) 1.9713(17) 0.16(2) Uiso 1 1 d G . . . .
H6 H 0.929908 0.796149 1.973515 0.192 Uiso 1 1 calc R U . . .
C5 C 0.791(2) 0.771(2) 1.8907(13) 0.096(13) Uiso 1 1 d G . . . .
C4 C 0.7025(17) 0.754(2) 1.8874(12) 0.109(15) Uiso 1 1 d G . . . .
O00O O 0.8765(16) 0.497(2) 1.2943(14) 0.080 Uiso 1 1 d . U . . .
O00P O 0.8224(17) 0.530(3) 0.8996(17) 0.136(14) Uani 1 1 d D . . . .
C9 C 0.728(3) 0.523(3) 0.817(2) 0.086(12) Uiso 1 1 d . . . . .
O O 0.6036(15) 0.7223(18) 1.9721(12) 0.060 Uiso 1 1 d . U . . .
O00Z O 0.836(2) 0.619(2) 1.2809(17) 0.108(10) Uiso 1 1 d . . . . .
O010 O 0.5809(19) 0.363(2) 1.2028(15) 0.097(9) Uiso 1 1 d . . . . .
O011 O 0.5953(19) 0.622(3) 1.5830(14) 0.088(10) Uani 1 1 d . . . . .
C8 C 0.780(2) 0.770(3) 1.7942(18) 0.052(9) Uiso 1 1 d . . . . .
O013 O 1.012(2) 0.635(2) 1.1494(17) 0.117(10) Uiso 1 1 d D . . . .
O014 O 0.8047(19) 0.868(2) 1.2976(16) 0.096(9) Uiso 1 1 d . . . . .
O015 O 0.6880(19) 0.771(2) 1.3055(16) 0.103(9) Uiso 1 1 d . . . . .
O018 O 0.6022(19) 0.7216(19) 1.8100(12) 0.085(9) Uani 1 1 d . . . . .
O019 O 0.8634(17) 0.7625(19) 1.8023(13) 0.076(7) Uiso 1 1 d . . . . .
O01A O 0.440(2) 0.752(3) 1.996(2) 0.139(12) Uiso 1 1 d . . . . .
C24 C 0.552(2) 0.741(3) 1.1822(17) 0.069(10) Uiso 1 1 d D . . . .
O01K O 0.425(2) 0.634(2) 1.8877(13) 0.117(11) Uani 1 1 d . . . . .
C19 C 0.8664(19) 0.572(2) 1.5791(11) 0.122(17) Uiso 1 1 d G . . . .
C20 C 0.850(2) 0.6496(18) 1.5346(18) 0.090 Uiso 1 1 d DG U . . .
C21 C 0.8395(18) 0.6518(17) 1.4490(17) 0.090 Uiso 1 1 d DG U . . .
C22 C 0.8444(17) 0.576(2) 1.4078(11) 0.080 Uiso 1 1 d DG U . . .
C59 C 0.8603(17) 0.4978(17) 1.4522(16) 0.090 Uiso 1 1 d G U . . .
H59 H 0.863602 0.447062 1.424686 0.108 Uiso 1 1 calc R U . . .
C23 C 0.8713(16) 0.4956(18) 1.5379(16) 0.090 Uiso 1 1 d G U . . .
H23 H 0.881918 0.443410 1.567666 0.108 Uiso 1 1 calc R U . . .
C55 C 1.053(2) 0.612(3) 1.2408(19) 0.080 Uiso 1 1 d D U . . .
C51 C 1.0871(17) 0.6944(18) 1.2552(13) 0.080 Uiso 1 1 d D U . . .
C50 C 1.1151(16) 0.7192(13) 1.3418(12) 0.080 Uiso 1 1 d D U . . .
O52 O 1.0412(17) 0.6734(19) 1.3604(14) 0.080 Uiso 1 1 d . U . . .
O7 O 0.9783(16) 0.574(2) 1.2241(16) 0.107(10) Uiso 1 1 d D . . . .
C27 C 0.585(2) 0.6213(18) 1.4017(16) 0.120(17) Uiso 1 1 d G . . . .
C26 C 0.5866(19) 0.6296(19) 1.3209(17) 0.080 Uiso 1 1 d G U . . .
C25 C 0.5582(17) 0.707(2) 1.2744(11) 0.080 Uiso 1 1 d DG U . . .
C30 C 0.5285(16) 0.7752(18) 1.3085(14) 0.080 Uiso 1 1 d G U . . .
H30 H 0.509582 0.826661 1.277385 0.096 Uiso 1 1 calc R U . . .
C29 C 0.5272(16) 0.7669(19) 1.3893(15) 0.080 Uiso 1 1 d G U . . .
H29 H 0.507371 0.812819 1.412118 0.096 Uiso 1 1 calc R U . . .
C28 C 0.5556(18) 0.690(2) 1.4358(11) 0.080 Uiso 1 1 d DG U . . .
C17 C 0.646(3) 0.500(3) 1.065(2) 0.073(11) Uiso 1 1 d . . . . .
O01S O 0.996(2) 0.511(3) 0.878(2) 0.133(12) Uiso 1 1 d . . . . .
O01T O 0.826(3) 0.700(2) 1.5798(19) 0.19(2) Uani 1 1 d D . . . .
C38 C 0.2968(16) 0.654(2) 1.9332(16) 0.080 Uiso 1 1 d DG U . . .
C36 C 0.250(2) 0.582(2) 1.8848(17) 0.20(3) Uiso 1 1 d DG . . . .
C35 C 0.166(2) 0.5538(18) 1.8856(15) 0.092(13) Uiso 1 1 d DG . . . .
C33 C 0.1292(15) 0.598(2) 1.9348(16) 0.080 Uiso 1 1 d DG U . . .
C34 C 0.1763(18) 0.670(2) 1.9832(14) 0.080 Uiso 1 1 d G U . . .
C37 C 0.2601(18) 0.6984(17) 1.9824(14) 0.080 Uiso 1 1 d DG U . . .
O01V O 0.630(3) 0.370(3) 1.555(2) 0.187(16) Uiso 1 1 d D . . . .
C57 C 0.8136(14) 0.2653(13) 1.5903(12) 0.080 Uiso 1 1 d D U . . .
O020 O 0.8177(17) 0.7304(18) 1.4148(14) 0.088(8) Uiso 1 1 d D . . . .
O021 O 0.706(2) 0.376(2) 1.3393(17) 0.106(9) Uiso 1 1 d . . . . .
O022 O 0.588(2) 0.755(3) 1.5748(12) 0.141(15) Uani 1 1 d . . . . .
O027 O 0.435(2) 0.633(4) 1.7502(19) 0.29(3) Uani 1 1 d . . . . .
O029 O 0.892(2) 0.380(3) 1.168(2) 0.147(13) Uiso 1 1 d . . . . .
O02A O 0.5521(17) 0.640(2) 1.1618(14) 0.071(7) Uiso 1 1 d . . . . .
O02B O 0.455(3) 0.717(3) 1.6343(18) 0.19(2) Uani 1 1 d . . . . .
C31 C 0.563(3) 0.675(3) 1.525(2) 0.086 Uiso 1 1 d D U . . .
O02I O 0.312(2) 0.756(2) 2.0364(19) 0.050 Uiso 0.5 1 d D U P . .
C58 C 0.712(2) 0.319(2) 1.5553(15) 0.080 Uiso 1 1 d D U . . .
O02P O 0.7146(18) 0.738(2) 1.7304(15) 0.080 Uiso 1 1 d . U . . .
C14 C 0.5747(12) 0.4723(19) 0.8315(11) 0.056(9) Uiso 1 1 d G . . . .
H14 H 0.519843 0.458981 0.780312 0.067 Uiso 1 1 calc R U . . .
C15 C 0.5707(12) 0.4783(19) 0.9112(14) 0.080 Uiso 1 1 d G U . . .
H15 H 0.513179 0.468939 0.913382 0.096 Uiso 1 1 calc R U . . .
C12 C 0.6528(16) 0.4982(19) 0.9877(11) 0.080 Uiso 1 1 d G U . . .
C11 C 0.7388(13) 0.5121(19) 0.9845(11) 0.069(10) Uiso 1 1 d DG . . . .
C10 C 0.7428(12) 0.5062(19) 0.9048(14) 0.054(8) Uiso 1 1 d DG . . . .
C16 C 0.6608(15) 0.4863(19) 0.8283(10) 0.066(10) Uiso 1 1 d G . . . .
O3 O 0.144(4) 0.743(5) 2.039(4) 0.13(2) Uiso 0.5 1 d . . P . .
O036 O 0.6879(17) 0.3507(19) 1.4684(13) 0.080 Uiso 1 1 d D U . . .
O44 O 0.151(3) 0.477(2) 1.860(2) 0.050 Uiso 0.5 1 d D U P . .
C1 C 0.7087(18) 0.767(2) 2.1435(16) 0.050 Uiso 1 1 d D U . . .
C32 C 0.039(2) 0.568(3) 1.930(2) 0.099(14) Uiso 1 1 d D . . . .
O18 O 0.8048(16) 0.7804(18) 2.1628(11) 0.080 Uiso 1 1 d D U . . .
O4 O 0.826(2) 0.874(2) 1.6204(17) 0.100 Uiso 1 1 d . U . . .
C60 C 0.735(3) 0.294(3) 1.245(3) 0.116(16) Uiso 1 1 d . . . . .
C39 C 0.391(2) 0.689(3) 1.947(2) 0.080 Uiso 1 1 d D U . . .
O9 O 0.285(3) 0.540(3) 1.843(3) 0.080 Uiso 0.5 1 d D U P . .
O10 O 0.368(3) 0.667(3) 1.506(2) 0.050 Uiso 0.5 1 d . U P . .
C46 C 0.2803(16) 0.4568(17) 1.5557(17) 0.080 Uiso 1 1 d G U . . .
C45 C 0.3287(16) 0.519(2) 1.6186(11) 0.080 Uiso 1 1 d G U . . .
C41 C 0.3580(13) 0.5951(18) 1.5944(15) 0.080 Uiso 1 1 d G U . . .
C42 C 0.3388(16) 0.6084(16) 1.5073(17) 0.080 Uiso 1 1 d G U . . .
C43 C 0.2903(16) 0.546(2) 1.4443(11) 0.080 Uiso 1 1 d G U . . .
C44 C 0.2611(13) 0.4700(18) 1.4685(14) 0.080 Uiso 1 1 d DG U . . .
C40 C 0.414(2) 0.658(3) 1.673(3) 0.080 Uiso 1 1 d . U . . .
C64 C 0.8584(17) 0.551(3) 1.3301(17) 0.050 Uiso 1 1 d . U . . .
O62 O 0.9664(18) 0.785(2) 1.4001(16) 0.100 Uiso 1 1 d . U . . .
O63 O 0.970(2) 0.834(2) 1.5608(16) 0.100 Uiso 1 1 d . U . . .
C49 C 1.1584(16) 0.7347(14) 1.2412(17) 0.080 Uiso 1 1 d D U . . .
H49 H 1.147982 0.724393 1.183750 0.096 Uiso 1 1 calc R U . . .
C48 C 1.2400(17) 0.7851(16) 1.2839(11) 0.080 Uiso 1 1 d D U . . .
H48 H 1.282951 0.807336 1.265259 0.096 Uiso 1 1 calc R U . . .
O14 O 0.344(3) 0.500(3) 1.692(2) 0.050 Uiso 0.5 1 d . U P . .
O27 O 0.7305(18) 0.858(2) 1.3892(15) 0.100 Uiso 1 1 d D U . . .
C47 C 0.230(2) 0.421(2) 1.3950(17) 0.080 Uiso 1 1 d D U . . .
C61 C 0.582(3) 0.402(3) 1.664(2) 0.080 Uiso 1 1 d . U . . .
C56 C 0.7641(15) 0.2912(17) 1.6365(11) 0.080 Uiso 1 1 d D U . . .
C65 C 0.8769(15) 0.565(3) 1.6781(17) 0.050 Uiso 1 1 d . U . . .
O2 O 0.8328(13) 0.2617(16) 1.5109(10) 0.050 Uiso 1 1 d D U . . .
O5 O 0.6417(17) 0.7163(18) 2.1079(13) 0.050 Uiso 1 1 d D U . . .
O1 O 0.0143(18) 0.603(2) 1.9808(15) 0.080 Uiso 1 1 d . U . . .

loop_
_atom_site_aniso_label
_atom_site_aniso_U_11
_atom_site_aniso_U_22
_atom_site_aniso_U_33
_atom_site_aniso_U_23
_atom_site_aniso_U_13
_atom_site_aniso_U_12
Cu6A 0.107(4) 0.241(10) 0.076(3) -0.020(5) 0.065(3) -0.015(6)
Cu4A 0.131(5) 0.138(7) 0.082(3) 0.014(4) 0.075(3) 0.008(6)
Cu1A 0.107(4) 0.232(9) 0.079(3) -0.010(5) 0.066(3) -0.019(6)
Cu3A 0.125(5) 0.186(8) 0.082(3) -0.023(5) 0.068(3) -0.021(6)
Cu1 0.094(4) 0.240(10) 0.056(3) 0.032(4) 0.043(3) 0.036(6)
Cu2A 0.125(6) 0.272(12) 0.099(4) -0.019(6) 0.081(4) -0.027(7)
Cu3 0.124(5) 0.129(7) 0.080(3) -0.012(4) 0.067(3) -0.008(5)
Cu5A 0.186(7) 0.245(10) 0.106(4) 0.024(5) 0.112(5) 0.049(7)
Cu2 0.124(5) 0.211(9) 0.094(4) -0.005(4) 0.081(4) -0.009(5)
Cu4 0.174(6) 0.214(10) 0.109(4) 0.041(5) 0.108(4) 0.053(7)
Cu6 0.178(7) 0.220(10) 0.083(4) 0.003(5) 0.083(4) 0.011(8)
Cu5 0.363(14) 0.194(11) 0.151(6) 0.008(6) 0.183(8) 0.043(10)
O00D 0.074(18) 0.24(4) 0.053(13) -0.02(2) 0.031(13) 0.03(2)
O00E 0.13(2) 0.20(4) 0.104(18) -0.01(2) 0.109(18) -0.01(2)
O00F 0.075(18) 0.18(4) 0.104(19) 0.04(2) 0.052(16) 0.01(2)
O00G 0.24(3) 0.08(3) 0.081(14) -0.025(17) 0.116(19) -0.03(2)
O00P 0.086(19) 0.24(4) 0.12(2) -0.03(2) 0.084(18) -0.04(3)
O011 0.10(2) 0.11(3) 0.064(15) -0.034(19) 0.049(15) -0.05(2)
O018 0.15(2) 0.08(2) 0.043(10) 0.016(13) 0.057(13) 0.03(2)
O01K 0.14(3) 0.16(3) 0.051(13) -0.020(17) 0.041(15) 0.00(2)
O01T 0.39(6) 0.08(3) 0.11(2) 0.00(2) 0.12(3) 0.11(4)
O022 0.14(3) 0.23(5) 0.024(10) -0.01(2) 0.008(13) -0.03(3)
O027 0.10(3) 0.71(11) 0.09(2) 0.05(4) 0.08(2) 0.13(4)
O02B 0.32(5) 0.20(5) 0.09(2) 0.08(2) 0.13(3) 0.08(4)

loop_
_atom_type_symbol
_atom_type_description
_atom_type_scat_dispersion_real
_atom_type_scat_dispersion_imag
_atom_type_scat_source
C C 0.0019 0.0015 'International Tables Vol C Tables 4.2.6.8 and 6.1.1.4'
H H 0.0000 0.0000 'International Tables Vol C Tables 4.2.6.8 and 6.1.1.4'
Cu Cu 0.2709 1.2017 'International Tables Vol C Tables 4.2.6.8 and 6.1.1.4'
O O 0.0071 0.0057 'International Tables Vol C Tables 4.2.6.8 and 6.1.1.4'

loop_
_geom_angle_atom_site_label_1
_geom_angle_atom_site_label_2
_geom_angle_atom_site_label_3
_geom_angle
_geom_angle_site_symmetry_1
_geom_angle_site_symmetry_3
_geom_angle_publ_flag
O00F Cu6A O010 88.8(12) . . ?
O00F Cu6A O02A 91.0(13) . . ?
O00L Cu6A O00F 178.3(12) . . ?
O00L Cu6A O010 92.0(10) . . ?
O00L Cu6A O02A 88.3(10) . . ?
O02A Cu6A O010 173.9(10) . . ?
O00G Cu4A O00I 172.4(12) . . ?
O00G Cu4A O01V 86.7(13) . . ?
O00G Cu4A C61 143.2(14) . . ?
O00I Cu4A O01V 91.4(12) . . ?
O00I Cu4A C61 33.6(10) . . ?
O011 Cu4A O00G 93.7(12) . . ?
O011 Cu4A O00I 89.7(11) . . ?
O011 Cu4A O01V 167.9(14) . . ?
O011 Cu4A C61 123.1(12) . . ?
O01V Cu4A C61 58.0(13) . . ?
O00H Cu1A C9 40.0(11) . . ?
O00H Cu1A C65 84.7(9) . 1_554 ?
O00J Cu1A O00H 92.4(10) 1_554 . ?
O00J Cu1A C9 132.1(13) 1_554 . ?
O00J Cu1A C65 31.6(10) 1_554 1_554 ?
O00P Cu1A O00H 83.4(11) . . ?
O00P Cu1A O00J 175.6(11) . 1_554 ?
O00P Cu1A C9 43.6(12) . . ?
O00P Cu1A O01S 100.1(13) . . ?
O00P Cu1A C65 148.3(15) . 1_554 ?
C9 Cu1A C65 120.8(12) . 1_554 ?
O01S Cu1A O00H 173.2(14) . . ?
O01S Cu1A O00J 84.3(12) . 1_554 ?
O01S Cu1A C9 143.6(14) . . ?
O01S Cu1A C65 89.4(11) . 1_554 ?
O00D Cu3A O00Z 126.5(13) . . ?
O00D Cu3A O7 98.8(11) . . ?
O00D Cu3A O029 94.8(12) . . ?
O00E Cu3A O00D 88.8(10) . . ?
O00E Cu3A O00Z 86.3(10) . . ?
O00E Cu3A O7 167.9(12) . . ?
O00E Cu3A O029 90.5(13) . . ?
O00O Cu3A O00D 174.3(10) . . ?
O00O Cu3A O00E 85.6(10) . . ?
O00O Cu3A O00Z 52.5(11) . . ?
O00O Cu3A O7 86.7(10) . . ?
O00O Cu3A O029 86.0(12) . . ?
O7 Cu3A O00Z 81.7(11) . . ?
O7 Cu3A O029 98.2(13) . . ?
O029 Cu3A O00Z 138.5(11) . . ?
O Cu1 O01A 98.9(12) . . ?
O Cu1 C24 155.2(14) . 1_556 ?
O Cu1 C1 92.3(10) . . ?
O01A Cu1 C24 85.3(13) . 1_556 ?
O01A Cu1 C1 168.5(12) . . ?
C1 Cu1 C24 83.5(11) . 1_556 ?
O5 Cu1 O 86.5(12) . . ?
O5 Cu1 O01A 140.7(18) . . ?
O5 Cu1 C24 75.3(13) . 1_556 ?
O5 Cu1 C1 37.1(12) . . ?
O00D Cu2A O013 92.5(9) . . ?
O00M Cu2A O00D 102.1(13) . . ?
O00M Cu2A O00P 107.6(16) . . ?
O00M Cu2A O013 81.9(13) . . ?
O00M Cu2A O1 83.7(12) . 1_654 ?
O00P Cu2A O00D 81.3(8) . . ?
O00P Cu2A O013 169.5(13) . . ?
O1 Cu2A O00D 174.0(13) 1_654 . ?
O1 Cu2A O00P 95.9(9) 1_654 . ?
O1 Cu2A O013 89.3(11) 1_654 . ?
O018 Cu3 O022 170.1(15) . . ?
O018 Cu3 O02B 94.8(11) . . ?
O02B Cu3 O022 87.3(11) . . ?
O02P Cu3 O018 93.1(11) . . ?
O02P Cu3 O022 81.6(11) . . ?
O02P Cu3 O02B 157.5(15) . . ?
O00G Cu5A O021 164.4(13) . . ?
O00L Cu5A O00G 86.9(11) . . ?
O00L Cu5A O021 97.2(10) . . ?
O00L Cu5A O036 170.6(10) . . ?
O036 Cu5A O00G 102.3(11) . . ?
O036 Cu5A O021 73.4(10) . . ?
O Cu2 O01K 92.3(9) . . ?
O018 Cu2 O 95.7(10) . . ?
O018 Cu2 O01K 166.9(12) . . ?
O018 Cu2 O027 94.5(12) . . ?
O027 Cu2 O 163.5(19) . . ?
O027 Cu2 O01K 75.5(13) . . ?
O00K Cu4 O019 82.7(13) . . ?
O00K Cu4 O4 168.3(13) . . ?
O019 Cu4 O4 107.4(11) . . ?
O01T Cu4 O00K 81.0(15) . . ?
O01T Cu4 O019 156.9(18) . . ?
O01T Cu4 O4 87.6(13) . . ?
O00Z Cu6 O015 101.6(12) . . ?
O00Z Cu6 O18 87.7(10) . 1_554 ?
O014 Cu6 O00Z 163.8(11) . . ?
O014 Cu6 O015 71.4(12) . . ?
O014 Cu6 O020 97.9(11) . . ?
O014 Cu6 O18 80.3(10) . 1_554 ?
O014 Cu6 O62 89.4(13) . . ?
O015 Cu6 O18 104.8(9) . 1_554 ?
O020 Cu6 O00Z 90.4(10) . . ?
O020 Cu6 O015 59.3(10) . . ?
O020 Cu6 O18 163.1(10) . 1_554 ?
O62 Cu6 O00Z 105.8(12) . . ?
O62 Cu6 O015 130.7(10) . . ?
O62 Cu6 O020 80.2(10) . . ?
O62 Cu6 O18 116.4(10) . 1_554 ?
O01T Cu5 C20 30.0(7) . . ?
O01T Cu5 O4 77.0(10) . . ?
O01T Cu5 O63 88.8(15) . . ?
O020 Cu5 C20 59.4(9) . . ?
O020 Cu5 O01T 89.1(11) . . ?
O020 Cu5 O4 160.2(12) . . ?
O020 Cu5 O63 89.5(11) . . ?
O4 Cu5 C20 105.0(10) . . ?
O4 Cu5 O63 76.2(10) . . ?
O63 Cu5 C20 84.9(10) . . ?
O27 Cu5 C20 134.7(12) . . ?
O27 Cu5 O01T 152.0(17) . . ?
O27 Cu5 O020 80.3(11) . . ?
O27 Cu5 O4 118.3(13) . . ?
O27 Cu5 O63 116.8(11) . . ?
Cu3A O00D Cu2A 114.6(10) . . ?
C11 O00D Cu3A 128(2) . . ?
C11 O00D Cu2A 108.6(16) . . ?
C17 O00E Cu3A 122(2) . . ?
C17 O00F Cu6A 110(2) . . ?
Cu4A O00G Cu5A 131.3(16) . . ?
C27 O00G Cu4A 128.6(18) . . ?
C27 O00G Cu5A 100.0(13) . . ?
C9 O00H Cu1A 72(2) . . ?
C61 O00I Cu4A 95.8(18) . . ?
C65 O00J Cu1A 95(2) . 1_556 ?
C65 O00K Cu4 134(3) . . ?
Cu5A O00L Cu6A 123.6(13) . . ?
C26 O00L Cu6A 112.6(16) . . ?
C26 O00L Cu5A 123.0(16) . . ?
C2 C3 C4 120.0 . . ?
C2 C3 O 114.0(19) . . ?
C4 C3 O 125.4(19) . . ?
C3 C2 O18 141.1(16) . . ?
C7 C2 C3 120.0 . . ?
C7 C2 O18 98.7(16) . . ?
C2 C7 H7 120.0 . . ?
C2 C7 C6 120.0 . . ?
C6 C7 H7 120.0 . . ?
C7 C6 H6 120.0 . . ?
C5 C6 C7 120.0 . . ?
C5 C6 H6 120.0 . . ?
C6 C5 C4 120.0 . . ?
C6 C5 C8 132(2) . . ?
C4 C5 C8 108(2) . . ?
C3 C4 O018 107(2) . . ?
C5 C4 C3 120.0 . . ?
C5 C4 O018 133(2) . . ?
C64 O00O Cu3A 115(3) . . ?
Cu1A O00P Cu2A 119.1(11) . . ?
C9 O00P Cu1A 76.8(19) . . ?
C9 O00P Cu2A 159(3) . . ?
C10 O00P Cu1A 130(2) . . ?
C10 O00P Cu2A 109.8(17) . . ?
C10 O00P C9 59.3(19) . . ?
O00H C9 Cu1A 68.4(19) . . ?
O00H C9 O00P 128(3) . . ?
O00P C9 Cu1A 59.6(16) . . ?
C10 C9 Cu1A 110(2) . . ?
C10 C9 O00H 167(4) . . ?
C10 C9 O00P 54.1(16) . . ?
C16 C9 Cu1A 147(4) . . ?
C16 C9 O00H 112(3) . . ?
C16 C9 O00P 115(3) . . ?
C16 C9 C10 61.9(18) . . ?
Cu1 O Cu2 129.2(12) . . ?
C3 O Cu1 123.4(17) . . ?
C3 O Cu2 101.4(14) . . ?
Cu6 O00Z Cu3A 140.0(14) . . ?
C64 O00Z Cu3A 84(2) . . ?
C64 O00Z Cu6 134(2) . . ?
C31 O011 Cu4A 123(3) . . ?
O019 C8 C5 105(3) . . ?
O02P C8 C5 127(3) . . ?
O02P C8 O019 119(3) . . ?
C55 O013 Cu2A 137(3) . . ?
C55 O013 C51 46.2(18) . . ?
C51 O013 Cu2A 177(2) . . ?
Cu2 O018 Cu3 134.7(15) . . ?
C4 O018 Cu3 112.4(18) . . ?
C4 O018 Cu2 110.9(14) . . ?
C8 O019 Cu4 110.4(19) . . ?
Cu1 O01A C38 146(2) . . ?
C39 O01A Cu1 126(3) . . ?
C39 O01A C38 27.6(19) . . ?
C25 C24 Cu1 163(3) . 1_554 ?
O02A C24 Cu1 84.1(16) . 1_554 ?
O02A C24 C25 83(2) . . ?
Cu2 O01K C38 146.2(17) . . ?
C39 O01K Cu2 116(2) . . ?
C39 O01K C38 35.0(13) . . ?
C20 C19 C23 120.0 . . ?
C20 C19 C65 122(2) . . ?
C23 C19 C65 118(2) . . ?
C19 C20 Cu5 160.6(14) . . ?
C19 C20 C21 120.0 . . ?
C21 C20 Cu5 77.9(14) . . ?
O01T C20 Cu5 57.0(19) . . ?
O01T C20 C19 104(3) . . ?
O01T C20 C21 134(3) . . ?
C22 C21 C20 120.0 . . ?
O020 C21 C20 112(2) . . ?
O020 C21 C22 128(2) . . ?
C21 C22 C59 120.0 . . ?
C21 C22 C64 137(2) . . ?
C59 C22 C64 101(2) . . ?
C22 C59 H59 120.0 . . ?
C22 C59 C23 120.0 . . ?
C23 C59 H59 120.0 . . ?
C19 C23 H23 120.0 . . ?
C59 C23 C19 120.0 . . ?
C59 C23 H23 120.0 . . ?
C51 C55 O013 84(2) . . ?
O7 C55 O013 87(2) . . ?
O7 C55 C51 138(4) . . ?
C55 C51 O013 49.3(13) . . ?
C55 C51 C50 111(2) . . ?
C55 C51 C49 132(3) . . ?
C50 C51 O013 155(2) . . ?
C50 C51 C49 100(2) . . ?
C49 C51 O013 105.1(17) . . ?
C51 C50 O52 100.9(18) . . ?
C57 C50 C51 141(2) 2_758 . ?
C57 C50 O52 118.2(19) 2_758 . ?
C55 O7 Cu3A 170(2) . . ?
C26 C27 O00G 126.9(19) . . ?
C26 C27 C28 120.0 . . ?
C28 C27 O00G 112.5(19) . . ?
C27 C26 O00L 98.9(19) . . ?
C27 C26 C25 120.0 . . ?
C25 C26 O00L 137.9(19) . . ?
C26 C25 C24 134(2) . . ?
C30 C25 C24 106(2) . . ?
C30 C25 C26 120.0 . . ?
C25 C30 H30 120.0 . . ?
C25 C30 C29 120.0 . . ?
C29 C30 H30 120.0 . . ?
C30 C29 H29 120.0 . . ?
C28 C29 C30 120.0 . . ?
C28 C29 H29 120.0 . . ?
C27 C28 C31 115(3) . . ?
C29 C28 C27 120.0 . . ?
C29 C28 C31 125(3) . . ?
O00E C17 O00F 112(3) . . ?
O00E C17 C12 126(3) . . ?
C12 C17 O00F 121(3) . . ?
C32 O01S Cu1A 124(3) 1_654 . ?
Cu4 O01T Cu5 106.3(16) . . ?
C20 O01T Cu4 146(3) . . ?
C20 O01T Cu5 93(2) . . ?
O01K C38 O01A 61.2(12) . . ?
C36 C38 O01A 150.7(16) . . ?
C36 C38 O01K 89.9(16) . . ?
C36 C38 C37 120.0 . . ?
C36 C38 C39 127(2) . . ?
C37 C38 O01A 88.9(16) . . ?
C37 C38 O01K 150.0(16) . . ?
C37 C38 C39 113(2) . . ?
C39 C38 O01A 23.8(18) . . ?
C39 C38 O01K 37.4(18) . . ?
C38 C36 C35 120.0 . . ?
O9 C36 C38 120(3) . . ?
O9 C36 C35 120(3) . . ?
C36 C35 C33 120.0 . . ?
O44 C35 C36 109(3) . . ?
O44 C35 C33 128(3) . . ?
C35 C33 C32 118(3) . . ?
C34 C33 C35 120.0 . . ?
C34 C33 C32 122(3) . . ?
C33 C34 O3 131(3) . . ?
C37 C34 C33 120.0 . . ?
C37 C34 O3 109(3) . . ?
C34 C37 C38 120.0 . . ?
O02I C37 C38 119(3) . . ?
O02I C37 C34 121(3) . . ?
C58 O01V Cu4A 137(3) . . ?
C50 C57 C58 147.2(19) 2_748 . ?
C50 C57 O2 108.4(16) 2_748 . ?
C56 C57 C50 97.0(19) . 2_748 ?
C56 C57 C58 50.5(7) . . ?
C56 C57 O2 154.6(17) . . ?
O2 C57 C58 104.3(16) . . ?
Cu5 O020 Cu6 129.7(13) . . ?
C21 O020 Cu6 118(2) . . ?
C21 O020 Cu5 111.0(19) . . ?
C31 O022 Cu3 115(3) . . ?
C40 O027 Cu2 124(5) . . ?
C24 O02A Cu6A 159.4(17) . . ?
C40 O02B Cu3 121(2) . . ?
O011 C31 C28 138(4) . . ?
O011 C31 O022 102(3) . . ?
O022 C31 C28 110(3) . . ?
O01V C58 C57 162(2) . . ?
O036 C58 O01V 89(2) . . ?
O036 C58 C57 107(2) . . ?
C56 C58 O01V 108(2) . . ?
C56 C58 C57 54.3(6) . . ?
C56 C58 O036 159(3) . . ?
C8 O02P Cu3 129(3) . . ?
C15 C14 H14 120.0 . . ?
C15 C14 C16 120.0 . . ?
C16 C14 H14 120.0 . . ?
C14 C15 H15 120.0 . . ?
C12 C15 C14 120.0 . . ?
C12 C15 H15 120.0 . . ?
C17 C12 C15 118(2) . . ?
C17 C12 C11 122(2) . . ?
C11 C12 C15 120.0 . . ?
O00D C11 C12 118.7(19) . . ?
O00D C11 C10 120.0(19) . . ?
C12 C11 C10 120.0 . . ?
O00P C10 C9 67(2) . . ?
O00P C10 C11 120.0(19) . . ?
O00P C10 C16 119.5(19) . . ?
C11 C10 C9 162(2) . . ?
C16 C10 C9 54.0(19) . . ?
C16 C10 C11 120.0 . . ?
C9 C16 C14 162(3) . . ?
C9 C16 C10 64(2) . . ?
C10 C16 C14 120.0 . . ?
C58 O036 Cu5A 144(2) . . ?
O18 C1 Cu1 150.5(18) . . ?
O5 C1 Cu1 36.0(14) . . ?
O5 C1 O18 143(3) . . ?
O01S C32 C33 118(3) 1_456 . ?
O01S C32 O1 126(3) 1_456 . ?
O1 C32 C33 116(3) . . ?
C2 O18 Cu6 163.2(15) . 1_556 ?
C1 O18 Cu6 84.4(13) . 1_556 ?
C1 O18 C2 89.1(16) . . ?
Cu4 O4 Cu5 88.5(12) . . ?
C47 O4 Cu4 136(3) 2_658 . ?
C47 O4 Cu5 108(3) 2_658 . ?
O01A C39 O01K 124(3) . . ?
O01A C39 C38 129(4) . . ?
C38 C39 O01K 108(3) . . ?
C45 C46 C44 120.0 . . ?
C45 C46 O27 109.3(18) . 2_648 ?
C44 C46 O27 129.9(18) . 2_648 ?
C41 C45 C46 120.0 . . ?
O14 C45 C46 114(3) . . ?
O14 C45 C41 126(3) . . ?
C45 C41 C40 114(2) . . ?
C42 C41 C45 120.0 . . ?
C42 C41 C40 126(2) . . ?
O10 C42 C41 105(3) . . ?
O10 C42 C43 135(3) . . ?
C41 C42 C43 120.0 . . ?
C44 C43 C42 120.0 . . ?
C43 C44 C46 120.0 . . ?
C47 C44 C46 136(3) . . ?
C47 C44 C43 103(3) . . ?
O027 C40 O02B 135(4) . . ?
O027 C40 C41 119(4) . . ?
O02B C40 C41 101(3) . . ?
O00O C64 O00Z 108(3) . . ?
O00O C64 C22 147(4) . . ?
O00Z C64 C22 105(3) . . ?
C51 C49 H49 109.3 . . ?
C48 C49 C51 141(2) . . ?
C48 C49 H49 109.3 . . ?
C49 C48 H48 131.8 . . ?
C56 C48 C49 96(2) 2_758 . ?
C56 C48 H48 131.8 2_758 . ?
Cu5 O27 C46 93.0(14) . 2_658 ?
O4 C47 C44 121(3) 2_648 . ?
O00I C61 Cu4A 50.6(15) . . ?
C57 C56 C48 145(2) . 2_748 ?
C58 C56 C57 75.2(11) . . ?
C58 C56 C48 140(2) . 2_748 ?
O00J C65 Cu1A 53.0(15) . 1_556 ?
O00J C65 C19 112(3) . . ?
O00K C65 Cu1A 79(2) . 1_556 ?
O00K C65 O00J 130(3) . . ?
O00K C65 C19 118(3) . . ?
C19 C65 Cu1A 160(2) . 1_556 ?
Cu1 O5 C1 107(2) . . ?
C32 O1 Cu2A 132(3) . 1_456 ?

loop_
_geom_bond_atom_site_label_1
_geom_bond_atom_site_label_2
_geom_bond_distance
_geom_bond_site_symmetry_2
_geom_bond_publ_flag
Cu6A O00F 1.93(3) . ?
Cu6A O00L 1.918(18) . ?
Cu6A O010 2.36(3) . ?
Cu6A O02A 1.99(3) . ?
Cu4A O00G 1.817(18) . ?
Cu4A O00I 1.947(18) . ?
Cu4A O011 1.69(3) . ?
Cu4A O01V 2.32(4) . ?
Cu4A C61 2.51(4) . ?
Cu1A O00H 2.10(3) . ?
Cu1A O00J 2.03(3) 1_554 ?
Cu1A O00P 1.90(2) . ?
Cu1A C9 2.14(4) . ?
Cu1A O01S 1.92(3) . ?
Cu1A C65 2.53(3) 1_554 ?
Cu3A O00D 1.95(2) . ?
Cu3A O00E 1.93(3) . ?
Cu3A O00O 1.91(2) . ?
Cu3A O00Z 2.41(3) . ?
Cu3A O7 1.97(2) . ?
Cu3A O029 2.34(4) . ?
Cu1 O 1.81(2) . ?
Cu1 O01A 1.88(3) . ?
Cu1 C24 2.29(2) 1_556 ?
Cu1 C1 1.95(3) . ?
Cu1 O5 1.20(2) . ?
Cu2A O00D 2.12(2) . ?
Cu2A O00M 1.39(2) . ?
Cu2A O00P 2.02(3) . ?
Cu2A O013 2.26(3) . ?
Cu2A O1 1.90(3) 1_654 ?
Cu3 O018 1.908(17) . ?
Cu3 O022 2.05(2) . ?
Cu3 O02B 1.94(5) . ?
Cu3 O02P 1.77(3) . ?
Cu5A O00G 1.98(2) . ?
Cu5A O00L 1.87(2) . ?
Cu5A O021 2.02(3) . ?
Cu5A O036 1.95(2) . ?
Cu2 O 1.91(2) . ?
Cu2 O018 1.80(2) . ?
Cu2 O01K 2.05(3) . ?
Cu2 O027 1.89(5) . ?
Cu4 O00K 1.80(4) . ?
Cu4 O019 1.97(2) . ?
Cu4 O01T 1.80(3) . ?
Cu4 O4 2.19(3) . ?
Cu6 O00Z 2.18(4) . ?
Cu6 O014 1.78(3) . ?
Cu6 O015 2.29(3) . ?
Cu6 O020 2.01(2) . ?
Cu6 O18 2.310(16) 1_554 ?
Cu6 O62 2.01(3) . ?
Cu5 C20 2.53(3) . ?
Cu5 O01T 2.13(3) . ?
Cu5 O020 1.84(3) . ?
Cu5 O4 2.32(3) . ?
Cu5 O63 2.41(3) . ?
Cu5 O27 1.78(2) . ?
O00D C11 1.28(2) . ?
O00E C17 1.36(4) . ?
O00F C17 1.40(4) . ?
O00G C27 1.70(3) . ?
O00H C9 1.45(4) . ?
O00I C61 1.39(4) . ?
O00J C65 1.33(4) . ?
O00K C65 1.30(4) . ?
O00L C26 1.53(3) . ?
C3 C2 1.3900 . ?
C3 C4 1.3900 . ?
C3 O 1.53(3) . ?
C2 C7 1.3900 . ?
C2 O18 1.84(2) . ?
C7 H7 0.9300 . ?
C7 C6 1.3900 . ?
C6 H6 0.9300 . ?
C6 C5 1.3900 . ?
C5 C4 1.3900 . ?
C5 C8 1.57(3) . ?
C4 O018 1.61(3) . ?
O00O C64 1.14(4) . ?
O00P C9 1.51(4) . ?
O00P C10 1.338(19) . ?
C9 C10 1.42(4) . ?
C9 C16 1.27(4) . ?
O00Z C64 1.29(4) . ?
O011 C31 1.22(4) . ?
C8 O019 1.26(3) . ?
C8 O02P 1.21(3) . ?
O013 C55 1.44(2) . ?
O013 C51 1.89(3) . ?
O01A C38 2.50(4) . ?
O01A C39 1.29(4) . ?
C24 C25 1.62(2) . ?
C24 O02A 1.60(4) . ?
O01K C38 2.47(4) . ?
O01K C39 1.57(4) . ?
C19 C20 1.3900 . ?
C19 C23 1.3900 . ?
C19 C65 1.62(3) . ?
C20 C21 1.3900 . ?
C20 O01T 1.27(2) . ?
C21 C22 1.3900 . ?
C21 O020 1.327(17) . ?
C22 C59 1.3900 . ?
C22 C64 1.48(3) . ?
C59 H59 0.9300 . ?
C59 C23 1.3900 . ?
C23 H23 0.9300 . ?
C55 C51 1.37(4) . ?
C55 O7 1.22(2) . ?
C51 C50 1.3901(14) . ?
C51 C49 1.3901(14) . ?
C50 O52 1.51(3) . ?
C50 C57 1.3899(15) 2_758 ?
C27 C26 1.3900 . ?
C27 C28 1.3900 . ?
C26 C25 1.3900 . ?
C25 C30 1.3900 . ?
C30 H30 0.9300 . ?
C30 C29 1.3900 . ?
C29 H29 0.9300 . ?
C29 C28 1.3900 . ?
C28 C31 1.48(2) . ?
C17 C12 1.36(4) . ?
O01S C32 1.22(4) 1_654 ?
C38 C36 1.3900 . ?
C38 C37 1.3900 . ?
C38 C39 1.49(2) . ?
C36 C35 1.3900 . ?
C36 O9 1.25(2) . ?
C35 C33 1.3900 . ?
C35 O44 1.25(2) . ?
C33 C34 1.3900 . ?
C33 C32 1.45(2) . ?
C34 C37 1.3900 . ?
C34 O3 1.70(6) . ?
C37 O02I 1.28(2) . ?
O01V C58 1.51(2) . ?
C57 C58 1.65(2) . ?
C57 C56 1.3898(14) . ?
C57 O2 1.512(18) . ?
O022 C31 1.46(6) . ?
O027 C40 1.25(4) . ?
O02B C40 1.44(5) . ?
C58 O036 1.44(2) . ?
C58 C56 1.321(13) . ?
C14 H14 0.9300 . ?
C14 C15 1.3900 . ?
C14 C16 1.3900 . ?
C15 H15 0.9300 . ?
C15 C12 1.3900 . ?
C12 C11 1.3900 . ?
C11 C10 1.3900 . ?
C10 C16 1.3900 . ?
C1 O18 1.40(2) . ?
C1 O5 1.23(2) . ?
C32 O1 1.22(2) . ?
O4 C47 1.08(4) 2_658 ?
O10 C42 1.03(4) . ?
C46 C45 1.3900 . ?
C46 C44 1.3900 . ?
C46 O27 1.84(3) 2_648 ?
C45 C41 1.3900 . ?
C45 O14 1.20(3) . ?
C41 C42 1.3900 . ?
C41 C40 1.57(4) . ?
C42 C43 1.3900 . ?
C43 C44 1.3900 . ?
C44 C47 1.351(13) . ?
C49 H49 0.9300 . ?
C49 C48 1.3901(15) . ?
C48 H48 0.9300 . ?
C48 C56 1.3899(14) 2_758 ?

loop_
_geom_torsion_atom_site_label_1
_geom_torsion_atom_site_label_2
_geom_torsion_atom_site_label_3
_geom_torsion_atom_site_label_4
_geom_torsion
_geom_torsion_site_symmetry_1
_geom_torsion_site_symmetry_2
_geom_torsion_site_symmetry_3
_geom_torsion_site_symmetry_4
_geom_torsion_publ_flag
Cu6A O00F C17 O00E 19(5) . . . . ?
Cu6A O00F C17 C12 -173(3) . . . . ?
Cu6A O00L C26 C27 169.7(12) . . . . ?
Cu6A O00L C26 C25 12(3) . . . . ?
Cu4A O00G C27 C26 -177.5(17) . . . . ?
Cu4A O00G C27 C28 -7(3) . . . . ?
Cu4A O011 C31 C28 -36(7) . . . . ?
Cu4A O011 C31 O022 -175(2) . . . . ?
Cu4A O01V C58 C57 85(12) . . . . ?
Cu4A O01V C58 O036 -72(4) . . . . ?
Cu4A O01V C58 C56 96(4) . . . . ?
Cu1A O00H C9 O00P 8(4) . . . . ?
Cu1A O00H C9 C10 -84(15) . . . . ?
Cu1A O00H C9 C16 -145(4) . . . . ?
Cu1A O00J C65 O00K 18(3) 1_556 . . . ?
Cu1A O00J C65 C19 -164.8(15) 1_556 . . . ?
Cu1A O00P C9 O00H -9(5) . . . . ?
Cu1A O00P C9 C10 155(3) . . . . ?
Cu1A O00P C9 C16 144(4) . . . . ?
Cu1A O00P C10 C9 -33(3) . . . . ?
Cu1A O00P C10 C11 166(2) . . . . ?
Cu1A O00P C10 C16 -22(4) . . . . ?
Cu1A C9 C10 O00P 23(2) . . . . ?
Cu1A C9 C10 C11 138(5) . . . . ?
Cu1A C9 C10 C16 -145(4) . . . . ?
Cu1A C9 C16 C14 -170(3) . . . . ?
Cu1A C9 C16 C10 83(5) . . . . ?
Cu3A O00D C11 C12 41(4) . . . . ?
Cu3A O00D C11 C10 -152.0(17) . . . . ?
Cu3A O00E C17 O00F -160(3) . . . . ?
Cu3A O00E C17 C12 33(6) . . . . ?
Cu3A O00O C64 O00Z -8(3) . . . . ?
Cu3A O00O C64 C22 166(3) . . . . ?
Cu3A O00Z C64 O00O 6(2) . . . . ?
Cu3A O00Z C64 C22 -171.1(15) . . . . ?
Cu1 O01A C39 O01K -36(5) . . . . ?
Cu1 O01A C39 C38 145(3) . . . . ?
Cu1 C24 C25 C26 -19(10) 1_554 . . . ?
Cu1 C24 C25 C30 160(8) 1_554 . . . ?
Cu1 C24 O02A Cu6A 147(5) 1_554 . . . ?
Cu1 C1 O18 Cu6 -179(4) . . . 1_556 ?
Cu1 C1 O18 C2 -14(4) . . . . ?
Cu2A O00D C11 C12 -173.4(13) . . . . ?
Cu2A O00D C11 C10 -7(3) . . . . ?
Cu2A O00P C9 Cu1A 143(7) . . . . ?
Cu2A O00P C9 O00H 134(5) . . . . ?
Cu2A O00P C9 C10 -62(7) . . . . ?
Cu2A O00P C9 C16 -74(9) . . . . ?
Cu2A O00P C10 C9 161(3) . . . . ?
Cu2A O00P C10 C11 -1(3) . . . . ?
Cu2A O00P C10 C16 171.4(15) . . . . ?
Cu2A O013 C55 C51 180(3) . . . . ?
Cu2A O013 C55 O7 -41(5) . . . . ?
Cu3 O022 C31 O011 -32(4) . . . . ?
Cu3 O022 C31 C28 175(2) . . . . ?
Cu3 O02B C40 O027 23(6) . . . . ?
Cu3 O02B C40 C41 -132(2) . . . . ?
Cu5A O00G C27 C26 7(3) . . . . ?
Cu5A O00G C27 C28 177.2(13) . . . . ?
Cu5A O00L C26 C27 -20(2) . . . . ?
Cu5A O00L C26 C25 -178.6(17) . . . . ?
Cu2 O01K C39 O01A -23(5) . . . . ?
Cu2 O01K C39 C38 156(2) . . . . ?
Cu2 O027 C40 O02B 17(7) . . . . ?
Cu2 O027 C40 C41 168.9(19) . . . . ?
Cu4 O00K C65 Cu1A -165(3) . . . 1_556 ?
Cu4 O00K C65 O00J -179(3) . . . . ?
Cu4 O00K C65 C19 4(4) . . . . ?
Cu6 O00Z C64 O00O -158(2) . . . . ?
Cu6 O00Z C64 C22 25(3) . . . . ?
Cu5 C20 C21 C22 -171.9(15) . . . . ?
Cu5 C20 C21 O020 3.3(16) . . . . ?
Cu5 C20 O01T Cu4 -125(7) . . . . ?
O00D C11 C10 O00P 5(3) . . . . ?
O00D C11 C10 C9 -102(7) . . . . ?
O00D C11 C10 C16 -167(3) . . . . ?
O00E C17 C12 C15 155(3) . . . . ?
O00E C17 C12 C11 -22(6) . . . . ?
O00F C17 C12 C15 -11(5) . . . . ?
O00F C17 C12 C11 172(3) . . . . ?
O00G Cu4A O011 C31 29(3) . . . . ?
O00G Cu5A O00L Cu6A -168.9(15) . . . . ?
O00G Cu5A O00L C26 22(2) . . . . ?
O00G C27 C26 O00L 7(2) . . . . ?
O00G C27 C26 C25 170(3) . . . . ?
O00G C27 C28 C29 -171(2) . . . . ?
O00G C27 C28 C31 12(3) . . . . ?
O00H Cu1A O00P Cu2A -161(2) . . . . ?
O00H Cu1A O00P C9 5(3) . . . . ?
O00H Cu1A O00P C10 33(3) . . . . ?
O00H C9 C10 O00P 102(15) . . . . ?
O00H C9 C10 C11 -142(13) . . . . ?
O00H C9 C10 C16 -66(15) . . . . ?
O00H C9 C16 C14 -85(8) . . . . ?
O00H C9 C16 C10 167(4) . . . . ?
O00I Cu4A O011 C31 -144(3) . . . . ?
O00K Cu4 O01T Cu5 -176(2) . . . . ?
O00K Cu4 O01T C20 -54(6) . . . . ?
O00L C26 C25 C24 -27(4) . . . . ?
O00L C26 C25 C30 155(3) . . . . ?
C3 C2 C7 C6 0.0 . . . . ?
C3 C2 O18 Cu6 70(5) . . . 1_556 ?
C3 C2 O18 C1 3(2) . . . . ?
C3 C4 O018 Cu3 165.2(13) . . . . ?
C3 C4 O018 Cu2 -1(2) . . . . ?
C2 C3 C4 C5 0.0 . . . . ?
C2 C3 C4 O018 172(2) . . . . ?
C2 C3 O Cu1 34(3) . . . . ?
C2 C3 O Cu2 -171.3(13) . . . . ?
C2 C7 C6 C5 0.0 . . . . ?
C7 C2 O18 Cu6 -116(5) . . . 1_556 ?
C7 C2 O18 C1 176.7(15) . . . . ?
C7 C6 C5 C4 0.0 . . . . ?
C7 C6 C5 C8 180(3) . . . . ?
C6 C5 C4 C3 0.0 . . . . ?
C6 C5 C4 O018 -169(3) . . . . ?
C6 C5 C8 O019 16(4) . . . . ?
C6 C5 C8 O02P 162(3) . . . . ?
C5 C4 O018 Cu3 -25(3) . . . . ?
C5 C4 O018 Cu2 168.8(19) . . . . ?
C5 C8 O019 Cu4 174(2) . . . . ?
C5 C8 O02P Cu3 46(6) . . . . ?
C4 C3 C2 C7 0.0 . . . . ?
C4 C3 C2 O18 173(3) . . . . ?
C4 C3 O Cu1 -154.8(15) . . . . ?
C4 C3 O Cu2 0(2) . . . . ?
C4 C5 C8 O019 -164(3) . . . . ?
C4 C5 C8 O02P -18(5) . . . . ?
O00P C9 C10 C11 115(7) . . . . ?
O00P C9 C10 C16 -168(3) . . . . ?
O00P C9 C16 C14 118(6) . . . . ?
O00P C9 C16 C10 10(3) . . . . ?
O00P C10 C16 C9 -12(3) . . . . ?
O00P C10 C16 C14 -172(3) . . . . ?
C9 Cu1A O00P Cu2A -166(4) . . . . ?
C9 Cu1A O00P C10 28(3) . . . . ?
C9 O00P C10 C11 -161(3) . . . . ?
C9 O00P C10 C16 11(3) . . . . ?
C9 C10 C16 C14 -160(3) . . . . ?
O Cu1 O01A C38 74(3) . . . . ?
O Cu1 O01A C39 46(4) . . . . ?
O Cu1 O5 C1 98.4(19) . . . . ?
O Cu2 O018 Cu3 -161(2) . . . . ?
O Cu2 O018 C4 1(2) . . . . ?
O Cu2 O027 C40 -167(3) . . . . ?
O C3 C2 C7 172(2) . . . . ?
O C3 C2 O18 -15(3) . . . . ?
O C3 C4 C5 -171(3) . . . . ?
O C3 C4 O018 1(2) . . . . ?
O011 Cu4A O00G Cu5A 163(2) . . . . ?
O011 Cu4A O00G C27 -12(3) . . . . ?
C8 C5 C4 C3 -180(3) . . . . ?
C8 C5 C4 O018 11(3) . . . . ?
O013 C55 C51 C50 162(2) . . . . ?
O013 C55 C51 C49 -72(4) . . . . ?
O013 C55 O7 Cu3A -5(19) . . . . ?
O013 C51 C50 O52 -2(6) . . . . ?
O013 C51 C50 C57 174(5) . . . 2_758 ?
O013 C51 C49 C48 -177(4) . . . . ?
O018 Cu3 O02P C8 -48(3) . . . . ?
O018 Cu2 O027 C40 -39(3) . . . . ?
O019 Cu4 O00K C65 174(3) . . . . ?
O019 Cu4 O01T Cu5 138(3) . . . . ?
O019 Cu4 O01T C20 -100(8) . . . . ?
O019 C8 O02P Cu3 -173(2) . . . . ?
O01A Cu1 O Cu2 2(2) . . . . ?
O01A Cu1 O C3 150(2) . . . . ?
O01A Cu1 O5 C1 -162(2) . . . . ?
O01A C38 C36 C35 169(3) . . . . ?
O01A C38 C36 O9 -8(4) . . . . ?
O01A C38 C37 C34 -174.6(14) . . . . ?
O01A C38 C37 O02I -5(2) . . . . ?
O01A C38 C39 O01K -179(6) . . . . ?
C24 Cu1 O Cu2 101(3) 1_556 . . . ?
C24 Cu1 O C3 -112(3) 1_556 . . . ?
C24 Cu1 O01A C38 -82(3) 1_556 . . . ?
C24 Cu1 O01A C39 -110(4) 1_556 . . . ?
C24 Cu1 O5 C1 -99(2) 1_556 . . . ?
C24 C25 C30 C29 -179(2) . . . . ?
O01K Cu2 O018 Cu3 71(6) . . . . ?
O01K Cu2 O018 C4 -126(5) . . . . ?
O01K Cu2 O027 C40 150(4) . . . . ?
O01K C38 C36 C35 177.3(14) . . . . ?
O01K C38 C36 O9 0(3) . . . . ?
O01K C38 C37 C34 -175(3) . . . . ?
O01K C38 C37 O02I -5(4) . . . . ?
O01K C38 C39 O01A 179(6) . . . . ?
C19 C20 C21 C22 0.0 . . . . ?
C19 C20 C21 O020 175(2) . . . . ?
C19 C20 O01T Cu4 58(7) . . . . ?
C19 C20 O01T Cu5 -176.6(14) . . . . ?
C20 Cu5 O020 Cu6 -164(2) . . . . ?
C20 Cu5 O020 C21 2.8(14) . . . . ?
C20 Cu5 O27 C46 165.5(13) . . . 2_658 ?
C20 C19 C23 C59 0.0 . . . . ?
C20 C19 C65 Cu1A 140(5) . . . 1_556 ?
C20 C19 C65 O00J 178.0(18) . . . . ?
C20 C19 C65 O00K -4(3) . . . . ?
C20 C21 C22 C59 0.0 . . . . ?
C20 C21 C22 C64 -163(3) . . . . ?
C20 C21 O020 Cu6 163.4(13) . . . . ?
C20 C21 O020 Cu5 -5(2) . . . . ?
C21 C20 O01T Cu4 -141(4) . . . . ?
C21 C20 O01T Cu5 -15(4) . . . . ?
C21 C22 C59 C23 0.0 . . . . ?
C21 C22 C64 O00O 164(4) . . . . ?
C21 C22 C64 O00Z -21(3) . . . . ?
C22 C21 O020 Cu6 -22(3) . . . . ?
C22 C21 O020 Cu5 170.0(16) . . . . ?
C22 C59 C23 C19 0.0 . . . . ?
C59 C22 C64 O00O -1(4) . . . . ?
C59 C22 C64 O00Z 174.0(19) . . . . ?
C23 C19 C20 Cu5 156(4) . . . . ?
C23 C19 C20 C21 0.0 . . . . ?
C23 C19 C20 O01T 164(3) . . . . ?
C23 C19 C65 Cu1A -39(6) . . . 1_556 ?
C23 C19 C65 O00J 0(2) . . . . ?
C23 C19 C65 O00K 177(2) . . . . ?
C55 O013 C51 C50 -43(6) . . . . ?
C55 O013 C51 C49 133(3) . . . . ?
C55 C51 C50 O52 -35(3) . . . . ?
C55 C51 C50 C57 141(3) . . . 2_758 ?
C55 C51 C49 C48 -129(4) . . . . ?
C51 O013 C55 O7 139(4) . . . . ?
C51 C55 O7 Cu3A 74(20) . . . . ?
C51 C49 C48 C56 -1(5) . . . 2_758 ?
C50 C51 C49 C48 1(5) . . . . ?
C50 C57 C58 O01V 23(14) 2_748 . . . ?
C50 C57 C58 O036 178(3) 2_748 . . . ?
C50 C57 C58 C56 9(5) 2_748 . . . ?
C50 C57 C56 C58 -175(3) 2_748 . . . ?
C50 C57 C56 C48 -3(3) 2_748 . . 2_748 ?
O7 C55 C51 O013 -80(4) . . . . ?
O7 C55 C51 C50 83(5) . . . . ?
O7 C55 C51 C49 -152(4) . . . . ?
C27 C26 C25 C24 178(3) . . . . ?
C27 C26 C25 C30 0.0 . . . . ?
C27 C28 C31 O011 8(7) . . . . ?
C27 C28 C31 O022 145(3) . . . . ?
C26 C27 C28 C29 0.0 . . . . ?
C26 C27 C28 C31 -177(3) . . . . ?
C26 C25 C30 C29 0.0 . . . . ?
C25 C24 O02A Cu6A -23(6) . . . . ?
C25 C30 C29 C28 0.0 . . . . ?
C30 C29 C28 C27 0.0 . . . . ?
C30 C29 C28 C31 176(3) . . . . ?
C29 C28 C31 O011 -168(5) . . . . ?
C29 C28 C31 O022 -31(4) . . . . ?
C28 C27 C26 O00L -163(2) . . . . ?
C28 C27 C26 C25 0.0 . . . . ?
C17 C12 C11 O00D -16(3) . . . . ?
C17 C12 C11 C10 177(3) . . . . ?
O01S Cu1A O00P Cu2A 13(3) . . . . ?
O01S Cu1A O00P C9 179(2) . . . . ?
O01S Cu1A O00P C10 -153(3) . . . . ?
O01S C32 O1 Cu2A 15(7) 1_456 . . 1_456 ?
O01T Cu4 O00K C65 10(3) . . . . ?
O01T Cu5 O020 Cu6 -168(2) . . . . ?
O01T Cu5 O020 C21 -2(2) . . . . ?
O01T Cu5 O27 C46 123(2) . . . 2_658 ?
O01T C20 C21 C22 -159(4) . . . . ?
O01T C20 C21 O020 17(4) . . . . ?
C38 O01A C39 O01K 179(7) . . . . ?
C38 O01K C39 O01A -179(6) . . . . ?
C38 C36 C35 C33 0.0 . . . . ?
C38 C36 C35 O44 -162(3) . . . . ?
C36 C38 C37 C34 0.0 . . . . ?
C36 C38 C37 O02I 170(2) . . . . ?
C36 C38 C39 O01A -174(3) . . . . ?
C36 C38 C39 O01K 6(4) . . . . ?
C36 C35 C33 C34 0.0 . . . . ?
C36 C35 C33 C32 177(3) . . . . ?
C35 C33 C34 C37 0.0 . . . . ?
C35 C33 C34 O3 172(3) . . . . ?
C35 C33 C32 O01S -6(5) . . . 1_456 ?
C35 C33 C32 O1 173(3) . . . . ?
C33 C34 C37 C38 0.0 . . . . ?
C33 C34 C37 O02I -169(2) . . . . ?
C33 C32 O1 Cu2A -164(2) . . . 1_456 ?
C34 C33 C32 O01S 171(3) . . . 1_456 ?
C34 C33 C32 O1 -10(5) . . . . ?
C37 C38 C36 C35 0.0 . . . . ?
C37 C38 C36 O9 -177(4) . . . . ?
C37 C38 C39 O01A -1(5) . . . . ?
C37 C38 C39 O01K -180(2) . . . . ?
O01V Cu4A O00G Cu5A -5(2) . . . . ?
O01V Cu4A O00G C27 -179(3) . . . . ?
O01V Cu4A O011 C31 121(6) . . . . ?
O01V C58 O036 Cu5A 31(5) . . . . ?
O01V C58 C56 C57 -175(3) . . . . ?
O01V C58 C56 C48 11(6) . . . 2_748 ?
C57 C58 O036 Cu5A -141(3) . . . . ?
C57 C58 C56 C48 -173(4) . . . 2_748 ?
O020 Cu5 O27 C46 -167.9(14) . . . 2_658 ?
O020 C21 C22 C59 -174(3) . . . . ?
O020 C21 C22 C64 23(3) . . . . ?
O021 Cu5A O00L Cu6A 26.2(16) . . . . ?
O021 Cu5A O00L C26 -143(2) . . . . ?
O022 Cu3 O02P C8 140(4) . . . . ?
O027 Cu2 O018 Cu3 32(3) . . . . ?
O027 Cu2 O018 C4 -166(2) . . . . ?
O02A C24 C25 C26 21(3) . . . . ?
O02A C24 C25 C30 -160.6(16) . . . . ?
O02B Cu3 O02P C8 -158(3) . . . . ?
C58 C57 C56 C48 172(5) . . . 2_748 ?
O02P C8 O019 Cu4 25(5) . . . . ?
C14 C15 C12 C17 -177(3) . . . . ?
C14 C15 C12 C11 0.0 . . . . ?
C15 C14 C16 C9 -98(7) . . . . ?
C15 C14 C16 C10 0.0 . . . . ?
C15 C12 C11 O00D 167(3) . . . . ?
C15 C12 C11 C10 0.0 . . . . ?
C12 C11 C10 O00P 172(3) . . . . ?
C12 C11 C10 C9 65(7) . . . . ?
C12 C11 C10 C16 0.0 . . . . ?
C11 C10 C16 C9 160(3) . . . . ?
C11 C10 C16 C14 0.0 . . . . ?
C10 O00P C9 Cu1A -155(3) . . . . ?
C10 O00P C9 O00H -163(5) . . . . ?
C10 O00P C9 C16 -11(3) . . . . ?
C10 C9 C16 C14 108(6) . . . . ?
C16 C9 C10 O00P 168(3) . . . . ?
C16 C9 C10 C11 -76(7) . . . . ?
C16 C14 C15 C12 0.0 . . . . ?
O3 C34 C37 C38 -174(3) . . . . ?
O3 C34 C37 O02I 17(3) . . . . ?
O036 C58 C56 C57 -30(10) . . . . ?
O036 C58 C56 C48 156(8) . . . 2_748 ?
O44 C35 C33 C34 158(3) . . . . ?
O44 C35 C33 C32 -25(4) . . . . ?
C1 Cu1 O Cu2 179.9(18) . . . . ?
C1 Cu1 O C3 -33(2) . . . . ?
C1 Cu1 O01A C38 -94(9) . . . . ?
C1 Cu1 O01A C39 -122(8) . . . . ?
C32 C33 C34 C37 -177(3) . . . . ?
C32 C33 C34 O3 -5(4) . . . . ?
O18 C2 C7 C6 -175.6(16) . . . . ?
O18 C1 O5 Cu1 -129(4) . . . . ?
O4 Cu4 O00K C65 23(9) . . . . ?
O4 Cu4 O01T Cu5 6.6(18) . . . . ?
O4 Cu4 O01T C20 129(6) . . . . ?
O4 Cu5 O020 Cu6 -123(3) . . . . ?
O4 Cu5 O020 C21 44(4) . . . . ?
O4 Cu5 O27 C46 4.8(16) . . . 2_658 ?
C39 C38 C36 C35 174(3) . . . . ?
C39 C38 C36 O9 -4(4) . . . . ?
C39 C38 C37 C34 -174(2) . . . . ?
C39 C38 C37 O02I -5(3) . . . . ?
O9 C36 C35 C33 177(4) . . . . ?
O9 C36 C35 O44 16(3) . . . . ?
O10 C42 C43 C44 178(4) . . . . ?
C46 C45 C41 C42 0.0 . . . . ?
C46 C45 C41 C40 -178.4(8) . . . . ?
C46 C44 C47 O4 40(5) . . . 2_648 ?
C45 C46 C44 C43 0.0 . . . . ?
C45 C46 C44 C47 168(2) . . . . ?
C45 C41 C42 O10 -179(3) . . . . ?
C45 C41 C42 C43 0.0 . . . . ?
C45 C41 C40 O027 6(3) . . . . ?
C45 C41 C40 O02B 166(2) . . . . ?
C41 C42 C43 C44 0.0 . . . . ?
C42 C41 C40 O027 -172(3) . . . . ?
C42 C41 C40 O02B -12(3) . . . . ?
C42 C43 C44 C46 0.0 . . . . ?
C42 C43 C44 C47 -171.6(16) . . . . ?
C43 C44 C47 O4 -151(4) . . . 2_648 ?
C44 C46 C45 C41 0.0 . . . . ?
C44 C46 C45 O14 -178(3) . . . . ?
C40 C41 C42 O10 -1(3) . . . . ?
C40 C41 C42 C43 178.2(9) . . . . ?
C64 C22 C59 C23 168.3(18) . . . . ?
O63 Cu5 O020 Cu6 -79.2(17) . . . . ?
O63 Cu5 O020 C21 87(2) . . . . ?
O63 Cu5 O27 C46 -83.4(14) . . . 2_658 ?
C49 C51 C50 O52 -178(2) . . . . ?
C49 C51 C50 C57 -2(3) . . . 2_758 ?
O14 C45 C41 C42 178(3) . . . . ?
O14 C45 C41 C40 -1(3) . . . . ?
O27 Cu5 O020 Cu6 38.1(18) . . . . ?
O27 Cu5 O020 C21 -156(2) . . . . ?
O27 C46 C45 C41 170.7(15) 2_648 . . . ?
O27 C46 C45 O14 -7(2) 2_648 . . . ?
O27 C46 C44 C43 -168.5(18) 2_648 . . . ?
O27 C46 C44 C47 0(3) 2_648 . . . ?
C61 Cu4A O00G Cu5A -21(4) . . . . ?
C61 Cu4A O00G C27 165(2) . . . . ?
C61 Cu4A O011 C31 -148(3) . . . . ?
C56 C57 C58 O01V 14(10) . . . . ?
C56 C57 C58 O036 169(4) . . . . ?
C56 C58 O036 Cu5A -116(9) . . . . ?
C65 Cu1A O00P Cu2A -93(3) 1_554 . . . ?
C65 Cu1A O00P C9 73(3) 1_554 . . . ?
C65 Cu1A O00P C10 102(4) 1_554 . . . ?
C65 C19 C20 Cu5 -23(4) . . . . ?
C65 C19 C20 C21 -178(2) . . . . ?
C65 C19 C20 O01T -14(3) . . . . ?
C65 C19 C23 C59 178(2) . . . . ?
O2 C57 C58 O01V -163(11) . . . . ?
O2 C57 C58 O036 -7(3) . . . . ?
O2 C57 C58 C56 -176.7(19) . . . . ?
O2 C57 C56 C58 7(4) . . . . ?
O2 C57 C56 C48 180(4) . . . 2_748 ?
O5 Cu1 O Cu2 143(2) . . . . ?
O5 Cu1 O C3 -69(2) . . . . ?
O5 Cu1 O01A C38 -22(4) . . . . ?
O5 Cu1 O01A C39 -50(4) . . . . ?
O5 C1 O18 Cu6 -111(4) . . . 1_556 ?
O5 C1 O18 C2 53(4) . . . . ?
